data_7210998
loop_
_publ_author_name
'Yu, Wen-Jing'
'Chen, Xi'
'Li, Jia'
'Li, Bao'
'Zhang, Tian-le'
'Tao, Jun'

_publ_section_title
;
 Lanthanide coordination polymers with hexa-carboxylate ligands derived
 from cyclotriphosphazene as bridging linkers: synthesis, thermal and
 luminescent properties
;
_journal_issue 38
_journal_name_full CrystEngComm
_journal_page_first 7732
_journal_paper_doi 10.1039/c3ce41060a
_journal_volume 15
_journal_year 2013
_chemical_formula_sum 'C47 H38 Eu2 N5 O24 P3'
_chemical_formula_weight 1453.65
_chemical_name_systematic
; 
 ? 
;
_space_group_IT_number 2
_symmetry_cell_setting triclinic
_symmetry_space_group_name_Hall '-P 1'
_symmetry_space_group_name_H-M 'P -1'
_atom_sites_solution_hydrogens geom
_atom_sites_solution_primary direct
_atom_sites_solution_secondary difmap
_audit_creation_method SHELXL-97
_cell_angle_alpha 96.869(3)
_cell_angle_beta 92.323(2)
_cell_angle_gamma 92.071(2)
_cell_formula_units_Z 2
_cell_length_a 9.2371(3)
_cell_length_b 9.8604(3)
_cell_length_c 30.4599(10)
_cell_measurement_temperature 293(2)
_cell_volume 2749.81(15)
_computing_cell_refinement SMART
_computing_data_collection SMART
_computing_data_reduction SAINT-Plus
_computing_molecular_graphics DIAMOND
_computing_publication_material PUBLCIF
_computing_structure_refinement 'SHELXL-97 (Sheldrick, 1997)'
_computing_structure_solution 'SHELXS-97 (Sheldrick, 1990)'
_diffrn_ambient_temperature 293(2)
_diffrn_measured_fraction_theta_full 0.973
_diffrn_measured_fraction_theta_max 0.973
_diffrn_measurement_device_type 'Brucker SMART APEX'
_diffrn_measurement_method '\w scan'
_diffrn_radiation_monochromator graphite
_diffrn_radiation_source 'fine-focus sealed tube'
_diffrn_radiation_type MoK\a
_diffrn_radiation_wavelength 0.71073
_diffrn_reflns_av_R_equivalents 0.0481
_diffrn_reflns_av_sigmaI/netI 0.0682
_diffrn_reflns_limit_h_max 10
_diffrn_reflns_limit_h_min -11
_diffrn_reflns_limit_k_max 12
_diffrn_reflns_limit_k_min -12
_diffrn_reflns_limit_l_max 36
_diffrn_reflns_limit_l_min -36
_diffrn_reflns_number 25951
_diffrn_reflns_theta_full 26.00
_diffrn_reflns_theta_max 26.00
_diffrn_reflns_theta_min 3.06
_exptl_absorpt_coefficient_mu 2.435
_exptl_absorpt_correction_T_max 0.7928
_exptl_absorpt_correction_T_min 0.6417
_exptl_absorpt_correction_type multi-scan
_exptl_absorpt_process_details SADABS
_exptl_crystal_colour white
_exptl_crystal_density_diffrn 1.756
_exptl_crystal_density_method 'not measured'
_exptl_crystal_description block
_exptl_crystal_F_000 1436
_exptl_crystal_size_max 0.20
_exptl_crystal_size_mid 0.20
_exptl_crystal_size_min 0.10
_platon_squeeze_details
;
;
_refine_diff_density_max 3.156
_refine_diff_density_min -3.640
_refine_diff_density_rms 0.159
_refine_ls_extinction_method none
_refine_ls_goodness_of_fit_ref 1.052
_refine_ls_hydrogen_treatment constr
_refine_ls_matrix_type full
_refine_ls_number_parameters 724
_refine_ls_number_reflns 10521
_refine_ls_number_restraints 13
_refine_ls_restrained_S_all 1.052
_refine_ls_R_factor_all 0.0737
_refine_ls_R_factor_gt 0.0594
_refine_ls_shift/su_max 0.011
_refine_ls_shift/su_mean 0.000
_refine_ls_structure_factor_coef Fsqd
_refine_ls_weighting_details 'calc w=1/[\s^2^(Fo^2^)+(0.0427P)^2^+21.1965P] where P=(Fo^2^+2Fc^2^)/3'
_refine_ls_weighting_scheme calc
_refine_ls_wR_factor_gt 0.1270
_refine_ls_wR_factor_ref 0.1343
_reflns_number_gt 8846
_reflns_number_total 10521
_reflns_threshold_expression >2sigma(I)
_cod_data_source_file c3ce41060a.txt
_cod_data_source_block compound3
_cod_original_sg_symbol_H-M P-1
_cod_database_code 7210998

loop_
_symmetry_equiv_pos_as_xyz
'x, y, z'
'-x, -y, -z'

loop_
_atom_site_label
_atom_site_type_symbol
_atom_site_fract_x
_atom_site_fract_y
_atom_site_fract_z
_atom_site_U_iso_or_equiv
_atom_site_adp_type
_atom_site_occupancy
_atom_site_symmetry_multiplicity
_atom_site_calc_flag
_atom_site_refinement_flags
Eu1 Eu 0.18795(3) 0.50347(3) 0.470884(10) 0.01451(10) Uani 1 1 d .
Eu2 Eu 0.02599(6) 0.16442(5) -0.034497(13) 0.05001(16) Uani 1 1 d .
P3 P 0.25395(19) 0.07681(19) 0.24155(6) 0.0220(4) Uani 1 1 d .
P1 P 0.04911(19) -0.03370(18) 0.29240(6) 0.0202(4) Uani 1 1 d .
P2 P 0.00729(19) 0.21460(19) 0.26244(6) 0.0210(4) Uani 1 1 d .
O3 O 0.0837(5) 0.2838(5) 0.47403(15) 0.0220(10) Uani 1 1 d .
O9 O -0.2963(5) 0.5296(5) 0.45593(15) 0.0208(10) Uani 1 1 d .
O1 O 0.0956(5) -0.0624(5) 0.34062(15) 0.0224(10) Uani 1 1 d .
O8 O -0.0616(5) 0.5069(5) 0.45191(14) 0.0176(10) Uani 1 1 d .
O7 O 0.0051(5) 0.3617(5) 0.28944(15) 0.0224(10) Uani 1 1 d .
O1W O 0.4288(5) 0.6257(5) 0.47496(16) 0.0238(11) Uani 1 1 d .
O2 O -0.1511(5) 0.2744(5) 0.49013(16) 0.0241(11) Uani 1 1 d .
O15 O 0.2348(5) 0.3792(5) 0.39833(15) 0.0268(11) Uani 1 1 d .
O14 O 0.3884(5) 0.3384(5) 0.45170(16) 0.0266(11) Uani 1 1 d .
O4 O -0.0566(6) -0.1646(5) 0.27846(16) 0.0292(12) Uani 1 1 d .
O13 O 0.4163(5) 0.1199(5) 0.25845(16) 0.0294(12) Uani 1 1 d .
C21 C -0.1862(7) 0.5120(6) 0.4332(2) 0.0163(13) Uani 1 1 d .
O19 O 0.1768(6) 0.6578(5) 0.41604(17) 0.0303(12) Uani 1 1 d .
O16 O 0.2827(5) 0.0114(5) 0.19305(15) 0.0284(12) Uani 1 1 d .
O10 O -0.1181(5) 0.2129(5) 0.22497(14) 0.0254(11) Uani 1 1 d .
C17 C -0.2030(7) 0.4899(6) 0.3843(2) 0.0158(13) Uani 1 1 d .
C30 C 0.6033(7) 0.1189(7) 0.3132(2) 0.0260(16) Uani 1 1 d .
H30A H 0.6607 0.0790 0.2912 0.031 Uiso 1 1 calc R
C14 C -0.1459(11) -0.2010(9) 0.1180(3) 0.043(2) Uani 1 1 d .
C35 C 0.3480(7) 0.3246(7) 0.4118(2) 0.0210(14) Uani 1 1 d .
C3 C -0.0604(7) 0.0942(7) 0.4417(2) 0.0197(14) Uani 1 1 d .
C7 C -0.0409(7) 0.2271(7) 0.4713(2) 0.0209(14) Uani 1 1 d .
N3 N 0.1607(7) 0.2091(6) 0.24194(19) 0.0257(13) Uani 1 1 d .
C33 C 0.4351(7) 0.2452(7) 0.3777(2) 0.0204(14) Uani 1 1 d .
C1 C 0.0032(7) -0.0442(7) 0.3769(2) 0.0177(14) Uani 1 1 d .
C16 C -0.0902(7) 0.4387(6) 0.3594(2) 0.0162(13) Uani 1 1 d .
H16A H -0.0015 0.4229 0.3729 0.019 Uiso 1 1 calc R
C2 C 0.0223(7) 0.0750(7) 0.4050(2) 0.0195(14) Uani 1 1 d .
H2A H 0.0902 0.1420 0.3994 0.023 Uiso 1 1 calc R
C6 C -0.0925(8) -0.1476(7) 0.3844(2) 0.0244(15) Uani 1 1 d .
H6A H -0.1012 -0.2287 0.3653 0.029 Uiso 1 1 calc R
C32 C 0.5726(8) 0.2068(7) 0.3885(2) 0.0256(16) Uani 1 1 d .
H32A H 0.6087 0.2224 0.4177 0.031 Uiso 1 1 calc R
C34 C 0.3787(7) 0.2180(7) 0.3348(2) 0.0240(15) Uani 1 1 d .
H34A H 0.2856 0.2432 0.3274 0.029 Uiso 1 1 calc R
O18 O 0.1192(9) 0.0392(8) 0.0341(2) 0.0655(15) Uani 1 1 d .
C29 C 0.4632(7) 0.1523(7) 0.3030(2) 0.0238(15) Uani 1 1 d .
N2 N 0.1923(6) -0.0437(6) 0.26544(19) 0.0240(13) Uani 1 1 d .
O6 O -0.0138(7) -0.1722(7) 0.11389(18) 0.0477(16) Uani 1 1 d .
O12 O -0.1561(9) 0.0319(7) 0.06461(19) 0.0573(19) Uani 1 1 d .
C9 C -0.1034(9) -0.1739(8) 0.1994(2) 0.0309(17) Uani 1 1 d .
H9A H -0.0052 -0.1592 0.1951 0.037 Uiso 1 1 calc R
C5 C -0.1754(8) -0.1278(7) 0.4211(2) 0.0283(16) Uani 1 1 d .
H5A H -0.2418 -0.1961 0.4267 0.034 Uiso 1 1 calc R
O5 O -0.2308(8) -0.2332(7) 0.08430(19) 0.0583(19) Uani 1 1 d .
C4 C -0.1609(7) -0.0076(7) 0.4496(2) 0.0246(15) Uani 1 1 d .
H4A H -0.2182 0.0052 0.4741 0.030 Uiso 1 1 calc R
C15 C -0.1120(7) 0.4118(7) 0.3141(2) 0.0192(14) Uani 1 1 d .
O3W O -0.2209(9) 0.2182(8) -0.0588(2) 0.071(2) Uani 1 1 d .
N1 N -0.0383(6) 0.1013(6) 0.29201(18) 0.0204(12) Uani 1 1 d .
C20 C -0.2419(8) 0.4381(8) 0.2927(2) 0.0298(17) Uani 1 1 d .
H20A H -0.2545 0.4194 0.2621 0.036 Uiso 1 1 calc R
C22 C -0.0981(8) 0.2733(8) 0.1859(2) 0.0288(17) Uani 1 1 d .
C31 C 0.6570(8) 0.1451(8) 0.3560(2) 0.0276(16) Uani 1 1 d .
H31A H 0.7507 0.1212 0.3633 0.033 Uiso 1 1 calc R
C8 C -0.1522(8) -0.1756(8) 0.2415(2) 0.0273(16) Uani 1 1 d .
C42 C 0.2158(12) 0.1314(11) 0.0433(3) 0.051(3) Uani 1 1 d .
O11 O -0.1118(9) 0.2138(7) 0.02966(19) 0.066(2) Uani 1 1 d .
C10 C -0.2025(9) -0.1944(9) 0.1633(3) 0.0360(19) Uani 1 1 d .
C23 C -0.1165(9) 0.1900(8) 0.1465(2) 0.0325(18) Uani 1 1 d .
H23A H -0.1367 0.0968 0.1463 0.039 Uiso 1 1 calc R
C36 C 0.3369(8) 0.0814(9) 0.1595(2) 0.0342(19) Uani 1 1 d .
C28 C -0.1282(12) 0.1554(11) 0.0636(3) 0.050(2) Uani 1 1 d .
C24 C -0.1047(10) 0.2458(9) 0.1069(2) 0.037(2) Uani 1 1 d .
C13 C -0.2984(10) -0.1918(11) 0.2490(3) 0.050(3) Uani 1 1 d .
H13A H -0.3301 -0.1925 0.2776 0.060 Uiso 1 1 calc R
O2W O 0.0335(13) 0.4074(9) -0.0213(3) 0.102(4) Uani 1 1 d .
C27 C -0.0673(11) 0.4101(10) 0.1872(3) 0.047(2) Uani 1 1 d .
H27A H -0.0569 0.4653 0.2142 0.057 Uiso 1 1 calc R
C12 C -0.3972(10) -0.2072(14) 0.2125(3) 0.068(3) Uani 1 1 d .
H12A H -0.4961 -0.2170 0.2167 0.082 Uiso 1 1 calc R
C11 C -0.3482(11) -0.2078(11) 0.1705(3) 0.054(3) Uani 1 1 d .
H11A H -0.4148 -0.2175 0.1464 0.065 Uiso 1 1 calc R
C18 C -0.3339(7) 0.5182(7) 0.3632(2) 0.0231(15) Uani 1 1 d .
H18A H -0.4088 0.5545 0.3797 0.028 Uiso 1 1 calc R
C19 C -0.3516(8) 0.4923(8) 0.3177(2) 0.0328(18) Uani 1 1 d .
H19A H -0.4385 0.5116 0.3037 0.039 Uiso 1 1 calc R
O17 O 0.2394(9) 0.2185(8) 0.0174(2) 0.0655(15) Uani 1 1 d .
C37 C 0.2514(9) 0.0747(9) 0.1205(2) 0.0349(19) Uani 1 1 d .
H37A H 0.1617 0.0278 0.1177 0.042 Uiso 1 1 calc R
C38 C 0.3026(10) 0.1390(10) 0.0858(3) 0.044(2) Uani 1 1 d .
C25 C -0.0733(12) 0.3820(10) 0.1073(3) 0.053(3) Uani 1 1 d .
H25A H -0.0664 0.4193 0.0808 0.064 Uiso 1 1 calc R
C26 C -0.0513(13) 0.4665(10) 0.1479(3) 0.060(3) Uani 1 1 d .
H26A H -0.0264 0.5590 0.1484 0.072 Uiso 1 1 calc R
C45 C 0.2585(12) 0.6952(13) 0.3891(4) 0.067(3) Uani 1 1 d .
H45A H 0.2583 0.6354 0.3631 0.081 Uiso 1 1 calc R
C43 C 0.4318(12) 0.8358(13) 0.3548(4) 0.074(4) Uani 1 1 d .
H43A H 0.4197 0.7671 0.3297 0.111 Uiso 1 1 calc R
H43B H 0.5317 0.8432 0.3651 0.111 Uiso 1 1 calc R
H43C H 0.4032 0.9221 0.3465 0.111 Uiso 1 1 calc R
C39 C 0.4367(13) 0.2031(15) 0.0899(3) 0.078(4) Uani 1 1 d .
H39A H 0.4709 0.2450 0.0664 0.093 Uiso 1 1 calc R
C44 C 0.3530(14) 0.8972(12) 0.4299(5) 0.080(4) Uani 1 1 d .
H44A H 0.2905 0.8655 0.4513 0.120 Uiso 1 1 calc R
H44B H 0.3233 0.9847 0.4230 0.120 Uiso 1 1 calc R
H44C H 0.4511 0.9053 0.4418 0.120 Uiso 1 1 calc R
N4 N 0.3438(9) 0.7988(10) 0.3893(3) 0.059(2) Uani 1 1 d .
C41 C 0.4715(10) 0.1429(14) 0.1635(3) 0.069(4) Uani 1 1 d .
H41A H 0.5293 0.1429 0.1892 0.083 Uiso 1 1 calc R
C40 C 0.5213(12) 0.2070(17) 0.1274(4) 0.092(5) Uani 1 1 d .
H40A H 0.6121 0.2518 0.1295 0.111 Uiso 1 1 calc R
O5W O -0.2936(11) 0.3436(10) -0.1362(6) 0.165(7) Uani 1 1 d .
N5 N -0.7125(12) -0.4211(12) 0.1946(4) 0.087(3) Uani 1 1 d U
H5B H -0.7281 -0.3625 0.1763 0.105 Uiso 1 1 calc R
O4W O -0.5023(12) 0.1113(15) -0.0355(4) 0.134(4) Uani 1 1 d .
C46 C -0.7529(18) -0.399(2) 0.2405(5) 0.122(7) Uani 1 1 d .
H46A H -0.7960 -0.3120 0.2461 0.183 Uiso 1 1 calc R
H46B H -0.6680 -0.4007 0.2597 0.183 Uiso 1 1 calc R
H46C H -0.8212 -0.4701 0.2460 0.183 Uiso 1 1 calc R
C47 C -0.642(2) -0.5522(16) 0.1815(6) 0.130(7) Uani 1 1 d U
H47A H -0.6217 -0.5591 0.1507 0.195 Uiso 1 1 calc R
H47B H -0.7065 -0.6271 0.1865 0.195 Uiso 1 1 calc R
H47C H -0.5538 -0.5552 0.1989 0.195 Uiso 1 1 calc R

loop_
_atom_site_aniso_label
_atom_site_aniso_U_11
_atom_site_aniso_U_22
_atom_site_aniso_U_33
_atom_site_aniso_U_23
_atom_site_aniso_U_13
_atom_site_aniso_U_12
Eu1 0.00965(16) 0.02076(18) 0.01240(17) -0.00106(12) -0.00006(11) 0.00157(12)
Eu2 0.0933(4) 0.0433(3) 0.0136(2) 0.00358(18) 0.0006(2) 0.0060(3)
P3 0.0204(9) 0.0322(10) 0.0139(9) 0.0019(7) 0.0050(7) 0.0054(8)
P1 0.0220(9) 0.0256(9) 0.0130(9) 0.0001(7) 0.0029(7) 0.0043(7)
P2 0.0212(9) 0.0294(10) 0.0130(9) 0.0032(7) 0.0027(7) 0.0069(7)
O3 0.020(2) 0.023(2) 0.023(3) 0.001(2) 0.0019(19) 0.003(2)
O9 0.010(2) 0.034(3) 0.019(2) 0.003(2) 0.0003(18) 0.0041(19)
O1 0.023(3) 0.027(3) 0.017(2) 0.001(2) 0.0051(19) 0.007(2)
O8 0.013(2) 0.025(2) 0.015(2) 0.0001(19) -0.0001(17) -0.0009(18)
O7 0.023(2) 0.029(3) 0.016(2) 0.001(2) 0.0044(19) 0.002(2)
O1W 0.013(2) 0.030(3) 0.029(3) 0.006(2) 0.0013(19) 0.000(2)
O2 0.027(3) 0.023(3) 0.022(3) -0.001(2) 0.007(2) -0.003(2)
O15 0.022(3) 0.041(3) 0.017(3) -0.001(2) 0.001(2) 0.015(2)
O14 0.019(2) 0.040(3) 0.018(3) -0.004(2) -0.0021(19) 0.005(2)
O4 0.034(3) 0.034(3) 0.018(3) 0.004(2) 0.001(2) -0.006(2)
O13 0.023(3) 0.043(3) 0.021(3) 0.000(2) 0.005(2) 0.002(2)
C21 0.013(3) 0.016(3) 0.020(3) 0.003(3) 0.000(3) 0.002(2)
O19 0.028(3) 0.041(3) 0.025(3) 0.017(2) 0.001(2) 0.000(2)
O16 0.029(3) 0.042(3) 0.016(3) 0.003(2) 0.006(2) 0.012(2)
O10 0.029(3) 0.039(3) 0.008(2) 0.003(2) -0.0009(19) 0.011(2)
C17 0.016(3) 0.016(3) 0.015(3) 0.002(2) 0.001(2) -0.001(2)
C30 0.019(4) 0.029(4) 0.030(4) 0.000(3) 0.011(3) 0.004(3)
C14 0.064(6) 0.046(5) 0.020(4) 0.008(4) -0.003(4) -0.011(5)
C35 0.019(3) 0.022(4) 0.020(4) -0.003(3) 0.003(3) -0.002(3)
C3 0.019(3) 0.026(4) 0.015(3) 0.005(3) -0.003(3) 0.002(3)
C7 0.023(4) 0.021(3) 0.019(4) 0.003(3) 0.002(3) -0.001(3)
N3 0.029(3) 0.031(3) 0.020(3) 0.006(3) 0.010(2) 0.009(3)
C33 0.018(3) 0.019(3) 0.024(4) 0.002(3) 0.003(3) -0.002(3)
C1 0.015(3) 0.026(4) 0.014(3) 0.006(3) 0.004(2) 0.007(3)
C16 0.018(3) 0.018(3) 0.013(3) 0.004(3) 0.000(2) 0.001(3)
C2 0.023(4) 0.022(3) 0.014(3) 0.005(3) 0.002(3) -0.001(3)
C6 0.035(4) 0.013(3) 0.024(4) -0.001(3) 0.000(3) 0.003(3)
C32 0.023(4) 0.032(4) 0.020(4) -0.001(3) -0.005(3) -0.003(3)
C34 0.016(3) 0.025(4) 0.031(4) 0.002(3) 0.004(3) 0.004(3)
O18 0.102(4) 0.069(3) 0.024(2) 0.012(2) -0.014(3) -0.013(3)
C29 0.021(4) 0.031(4) 0.019(4) 0.001(3) 0.003(3) -0.002(3)
N2 0.027(3) 0.029(3) 0.018(3) 0.003(2) 0.005(2) 0.010(3)
O6 0.056(4) 0.070(4) 0.017(3) 0.006(3) 0.000(3) -0.009(3)
O12 0.103(6) 0.051(4) 0.018(3) 0.004(3) 0.010(3) 0.009(4)
C9 0.034(4) 0.037(4) 0.022(4) 0.005(3) 0.005(3) -0.001(3)
C5 0.036(4) 0.023(4) 0.025(4) -0.002(3) 0.006(3) -0.003(3)
O5 0.077(5) 0.074(5) 0.020(3) 0.000(3) -0.014(3) -0.015(4)
C4 0.022(4) 0.033(4) 0.020(4) 0.007(3) 0.007(3) 0.000(3)
C15 0.019(3) 0.022(3) 0.017(3) 0.001(3) 0.007(3) 0.004(3)
O3W 0.104(6) 0.077(5) 0.039(4) 0.020(4) 0.015(4) 0.028(5)
N1 0.020(3) 0.029(3) 0.013(3) 0.003(2) 0.002(2) 0.004(2)
C20 0.040(4) 0.040(4) 0.010(3) 0.003(3) -0.001(3) 0.010(4)
C22 0.038(4) 0.038(4) 0.013(4) 0.008(3) 0.005(3) 0.012(3)
C31 0.015(3) 0.034(4) 0.033(4) -0.002(3) 0.001(3) 0.007(3)
C8 0.031(4) 0.028(4) 0.021(4) 0.002(3) -0.003(3) -0.007(3)
C42 0.078(7) 0.062(6) 0.015(4) 0.006(4) 0.001(4) 0.008(6)
O11 0.125(7) 0.058(4) 0.018(3) 0.012(3) 0.015(4) 0.030(4)
C10 0.042(5) 0.039(5) 0.026(4) 0.002(3) -0.002(3) -0.005(4)
C23 0.045(5) 0.034(4) 0.019(4) 0.005(3) 0.000(3) 0.016(4)
C36 0.028(4) 0.056(5) 0.021(4) 0.011(4) 0.009(3) 0.011(4)
C28 0.077(7) 0.056(6) 0.020(5) 0.009(4) 0.007(4) 0.017(5)
C24 0.054(5) 0.043(5) 0.017(4) 0.005(3) 0.005(4) 0.020(4)
C13 0.037(5) 0.082(7) 0.028(5) -0.005(5) 0.007(4) -0.018(5)
O2W 0.202(11) 0.067(5) 0.039(5) 0.020(4) 0.011(6) -0.022(6)
C27 0.078(7) 0.046(5) 0.020(4) 0.009(4) -0.002(4) 0.008(5)
C12 0.028(5) 0.127(11) 0.047(6) 0.003(6) 0.000(4) -0.019(6)
C11 0.052(6) 0.080(7) 0.027(5) 0.003(5) -0.010(4) -0.011(5)
C18 0.019(3) 0.030(4) 0.019(4) -0.001(3) -0.001(3) 0.007(3)
C19 0.026(4) 0.048(5) 0.025(4) 0.003(3) -0.006(3) 0.017(4)
O17 0.102(4) 0.069(3) 0.024(2) 0.012(2) -0.014(3) -0.013(3)
C37 0.043(5) 0.046(5) 0.015(4) -0.001(3) 0.004(3) 0.005(4)
C38 0.050(5) 0.067(6) 0.017(4) 0.009(4) 0.007(4) 0.005(5)
C25 0.089(8) 0.054(6) 0.020(5) 0.017(4) 0.000(5) 0.009(5)
C26 0.098(9) 0.043(6) 0.041(6) 0.019(5) -0.001(5) -0.009(5)
C45 0.050(6) 0.074(8) 0.088(9) 0.049(7) -0.005(6) 0.011(6)
C43 0.055(7) 0.087(9) 0.092(9) 0.056(7) 0.008(6) -0.002(6)
C39 0.064(7) 0.141(12) 0.033(6) 0.039(7) 0.006(5) -0.024(7)
C44 0.081(9) 0.056(7) 0.097(10) -0.012(7) -0.004(7) 0.001(6)
N4 0.044(5) 0.068(6) 0.075(6) 0.046(5) 0.017(4) 0.011(4)
C41 0.034(5) 0.141(11) 0.039(6) 0.039(7) 0.003(4) -0.004(6)
C40 0.042(6) 0.191(16) 0.050(7) 0.056(9) -0.002(5) -0.033(8)
O5W 0.081(7) 0.073(6) 0.345(19) 0.085(9) -0.107(10) -0.021(5)
N5 0.087(6) 0.087(6) 0.087(7) 0.005(5) 0.014(5) -0.003(5)
O4W 0.099(8) 0.196(13) 0.099(8) -0.015(8) 0.025(6) -0.001(8)
C46 0.105(12) 0.164(17) 0.082(11) -0.049(11) 0.031(9) -0.026(11)
C47 0.188(19) 0.084(10) 0.135(15) 0.054(10) 0.053(13) 0.048(11)

loop_
_atom_type_symbol
_atom_type_description
_atom_type_scat_dispersion_real
_atom_type_scat_dispersion_imag
_atom_type_scat_source
C C 0.0033 0.0016 'International Tables Vol C Tables 4.2.6.8 and 6.1.1.4'
H H 0.0000 0.0000 'International Tables Vol C Tables 4.2.6.8 and 6.1.1.4'
N N 0.0061 0.0033 'International Tables Vol C Tables 4.2.6.8 and 6.1.1.4'
O O 0.0106 0.0060 'International Tables Vol C Tables 4.2.6.8 and 6.1.1.4'
P P 0.1023 0.0942 'International Tables Vol C Tables 4.2.6.8 and 6.1.1.4'
Eu Eu -0.1578 3.6682 'International Tables Vol C Tables 4.2.6.8 and 6.1.1.4'

loop_
_geom_angle_atom_site_label_1
_geom_angle_atom_site_label_2
_geom_angle_atom_site_label_3
_geom_angle
_geom_angle_site_symmetry_1
_geom_angle_site_symmetry_3
O3 Eu1 O8 71.63(15) . .
O3 Eu1 O19 132.86(17) . .
O8 Eu1 O19 76.30(17) . .
O3 Eu1 O2 133.88(16) . 2_566
O8 Eu1 O2 83.87(16) . 2_566
O19 Eu1 O2 73.70(18) . 2_566
O3 Eu1 O15 76.29(17) . .
O8 Eu1 O15 91.36(15) . .
O19 Eu1 O15 70.83(18) . .
O2 Eu1 O15 144.33(17) 2_566 .
O3 Eu1 O9 83.20(16) . 2_566
O8 Eu1 O9 126.20(15) . 2_566
O19 Eu1 O9 143.92(17) . 2_566
O2 Eu1 O9 80.75(16) 2_566 2_566
O15 Eu1 O9 128.21(15) . 2_566
O3 Eu1 O1W 140.54(15) . .
O8 Eu1 O1W 147.15(15) . .
O19 Eu1 O1W 73.88(16) . .
O2 Eu1 O1W 74.86(16) 2_566 .
O15 Eu1 O1W 91.64(17) . .
O9 Eu1 O1W 75.15(15) 2_566 .
O3 Eu1 O14 74.41(16) . .
O8 Eu1 O14 134.99(15) . .
O19 Eu1 O14 108.10(17) . .
O2 Eu1 O14 141.03(16) 2_566 .
O15 Eu1 O14 52.02(15) . .
O9 Eu1 O14 76.87(15) 2_566 .
O1W Eu1 O14 68.81(16) . .
O3 Eu1 O8 69.72(15) . 2_566
O8 Eu1 O8 76.28(15) . 2_566
O19 Eu1 O8 133.60(16) . 2_566
O2 Eu1 O8 66.76(15) 2_566 2_566
O15 Eu1 O8 145.94(16) . 2_566
O9 Eu1 O8 50.27(14) 2_566 2_566
O1W Eu1 O8 115.98(14) . 2_566
O14 Eu1 O8 117.79(15) . 2_566
O3 Eu1 C35 74.88(18) . .
O8 Eu1 C35 114.78(17) . .
O19 Eu1 C35 88.73(19) . .
O2 Eu1 C35 150.96(18) 2_566 .
O15 Eu1 C35 26.22(17) . .
O9 Eu1 C35 102.58(17) 2_566 .
O1W Eu1 C35 78.15(17) . .
O14 Eu1 C35 25.85(17) . .
O8 Eu1 C35 136.95(17) 2_566 .
O3 Eu1 C21 77.56(17) . 2_566
O8 Eu1 C21 101.81(16) . 2_566
O19 Eu1 C21 143.50(18) . 2_566
O2 Eu1 C21 69.87(17) 2_566 2_566
O15 Eu1 C21 145.15(17) . 2_566
O9 Eu1 C21 24.96(15) 2_566 2_566
O1W Eu1 C21 94.12(17) . 2_566
O14 Eu1 C21 98.74(16) . 2_566
O8 Eu1 C21 25.53(15) 2_566 2_566
C35 Eu1 C21 123.10(18) . 2_566
O3 Eu1 Eu1 65.07(11) . 2_566
O8 Eu1 Eu1 41.02(11) . 2_566
O19 Eu1 Eu1 108.97(13) . 2_566
O2 Eu1 Eu1 70.73(11) 2_566 2_566
O15 Eu1 Eu1 125.02(12) . 2_566
O9 Eu1 Eu1 85.36(10) 2_566 2_566
O1W Eu1 Eu1 142.67(11) . 2_566
O14 Eu1 Eu1 137.32(12) . 2_566
O8 Eu1 Eu1 35.26(9) 2_566 2_566
C35 Eu1 Eu1 137.97(14) . 2_566
C21 Eu1 Eu1 60.79(12) 2_566 2_566
O2W Eu2 O18 145.6(3) . 2
O2W Eu2 O11 75.7(3) . .
O18 Eu2 O11 77.1(3) 2 .
O2W Eu2 O12 144.4(3) . 2
O18 Eu2 O12 69.8(3) 2 2
O11 Eu2 O12 133.9(2) . 2
O2W Eu2 O6 90.9(2) . 2
O18 Eu2 O6 97.5(2) 2 2
O11 Eu2 O6 141.5(2) . 2
O12 Eu2 O6 75.4(2) 2 2
O2W Eu2 O3W 77.8(3) . .
O18 Eu2 O3W 73.9(3) 2 .
O11 Eu2 O3W 71.8(2) . .
O12 Eu2 O3W 125.1(3) 2 .
O6 Eu2 O3W 70.2(2) 2 .
O2W Eu2 O17 76.7(3) . .
O18 Eu2 O17 121.3(2) 2 .
O11 Eu2 O17 84.8(3) . .
O12 Eu2 O17 85.9(3) 2 .
O6 Eu2 O17 127.6(2) 2 .
O3W Eu2 O17 148.8(3) . .
O2W Eu2 O5 77.3(3) . 2
O18 Eu2 O5 132.9(2) 2 2
O11 Eu2 O5 149.7(2) . 2
O12 Eu2 O5 68.3(2) 2 2
O6 Eu2 O5 51.8(2) 2 2
O3W Eu2 O5 115.4(2) . 2
O17 Eu2 O5 75.8(2) . 2
O2W Eu2 O18 115.0(3) . .
O18 Eu2 O18 72.0(3) 2 .
O11 Eu2 O18 66.8(2) . .
O12 Eu2 O18 73.0(2) 2 .
O6 Eu2 O18 148.3(2) 2 .
O3W Eu2 O18 130.7(3) . .
O17 Eu2 O18 49.8(2) . .
O5 Eu2 O18 113.9(2) 2 .
O2W Eu2 C14 85.6(3) . 2
O18 Eu2 C14 115.1(2) 2 2
O11 Eu2 C14 158.2(2) . 2
O12 Eu2 C14 67.7(2) 2 2
O6 Eu2 C14 25.8(2) 2 2
O3W Eu2 C14 93.7(3) . 2
O17 Eu2 C14 101.9(3) . 2
O5 Eu2 C14 26.2(2) 2 2
O18 Eu2 C14 132.9(3) . 2
O2W Eu2 C42 94.6(3) . .
O18 Eu2 C42 97.0(3) 2 .
O11 Eu2 C42 72.5(3) . .
O12 Eu2 C42 80.6(2) 2 .
O6 Eu2 C42 145.5(3) 2 .
O3W Eu2 C42 144.2(3) . .
O17 Eu2 C42 24.8(3) . .
O5 Eu2 C42 96.3(3) 2 .
O18 Eu2 C42 25.1(2) . .
C14 Eu2 C42 120.8(3) 2 .
O2W Eu2 Eu2 139.01(18) . 2
O18 Eu2 Eu2 38.47(15) 2 2
O11 Eu2 Eu2 67.23(16) . 2
O12 Eu2 Eu2 66.91(16) 2 2
O6 Eu2 Eu2 129.22(16) 2 2
O3W Eu2 Eu2 105.40(19) . 2
O17 Eu2 Eu2 83.05(16) . 2
O5 Eu2 Eu2 131.32(17) 2 2
O18 Eu2 Eu2 33.48(17) . 2
C14 Eu2 Eu2 133.76(19) 2 2
C42 Eu2 Eu2 58.6(2) . 2
N2 P3 O16 105.4(3) . .
N2 P3 N3 117.5(3) . .
O16 P3 N3 112.0(3) . .
N2 P3 O13 111.3(3) . .
O16 P3 O13 99.3(3) . .
N3 P3 O13 109.7(3) . .
O1 P1 N1 112.6(3) . .
O1 P1 N2 105.6(3) . .
N1 P1 N2 117.3(3) . .
O1 P1 O4 98.9(3) . .
N1 P1 O4 110.0(3) . .
N2 P1 O4 110.8(3) . .
N3 P2 N1 118.6(3) . .
N3 P2 O7 104.7(3) . .
N1 P2 O7 110.8(3) . .
N3 P2 O10 111.2(3) . .
N1 P2 O10 106.2(3) . .
O7 P2 O10 104.8(3) . .
C7 O3 Eu1 137.8(4) . .
C21 O9 Eu1 99.1(4) . 2_566
C1 O1 P1 123.3(4) . .
C21 O8 Eu1 167.3(4) . .
C21 O8 Eu1 89.0(4) . 2_566
Eu1 O8 Eu1 103.72(15) . 2_566
C15 O7 P2 124.7(4) . .
C7 O2 Eu1 130.5(4) . 2_566
C35 O15 Eu1 94.9(4) . .
C35 O14 Eu1 91.2(4) . .
C8 O4 P1 122.6(5) . .
C29 O13 P3 125.0(4) . .
O9 C21 O8 120.6(6) . .
O9 C21 C17 119.8(5) . .
O8 C21 C17 119.6(6) . .
O9 C21 Eu1 55.9(3) . 2_566
O8 C21 Eu1 65.5(3) . 2_566
C17 C21 Eu1 167.2(4) . 2_566
C45 O19 Eu1 135.7(6) . .
C36 O16 P3 125.7(5) . .
C22 O10 P2 122.1(5) . .
C16 C17 C18 119.7(6) . .
C16 C17 C21 120.3(5) . .
C18 C17 C21 120.0(6) . .
C31 C30 C29 119.3(6) . .
C31 C30 H30A 120.3 . .
C29 C30 H30A 120.3 . .
O6 C14 O5 121.0(8) . .
O6 C14 C10 118.9(7) . .
O5 C14 C10 120.1(9) . .
O6 C14 Eu2 57.0(4) . 2
O5 C14 Eu2 64.6(5) . 2
C10 C14 Eu2 170.2(6) . 2
O14 C35 O15 121.7(6) . .
O14 C35 C33 120.6(6) . .
O15 C35 C33 117.7(6) . .
O14 C35 Eu1 63.0(3) . .
O15 C35 Eu1 58.9(3) . .
C33 C35 Eu1 173.1(5) . .
C2 C3 C4 119.6(6) . .
C2 C3 C7 118.3(6) . .
C4 C3 C7 122.1(6) . .
O3 C7 O2 125.8(6) . .
O3 C7 C3 116.4(6) . .
O2 C7 C3 117.8(6) . .
P2 N3 P3 121.2(4) . .
C32 C33 C34 120.4(6) . .
C32 C33 C35 120.5(6) . .
C34 C33 C35 119.0(6) . .
C2 C1 C6 122.6(6) . .
C2 C1 O1 117.1(6) . .
C6 C1 O1 120.1(6) . .
C15 C16 C17 118.9(6) . .
C15 C16 H16A 120.5 . .
C17 C16 H16A 120.5 . .
C1 C2 C3 119.1(6) . .
C1 C2 H2A 120.5 . .
C3 C2 H2A 120.5 . .
C1 C6 C5 118.1(6) . .
C1 C6 H6A 120.9 . .
C5 C6 H6A 120.9 . .
C33 C32 C31 120.0(6) . .
C33 C32 H32A 120.0 . .
C31 C32 H32A 120.0 . .
C33 C34 C29 118.8(6) . .
C33 C34 H34A 120.6 . .
C29 C34 H34A 120.6 . .
C42 O18 Eu2 162.4(6) . 2
C42 O18 Eu2 89.5(5) . .
Eu2 O18 Eu2 108.0(3) 2 .
C30 C29 C34 121.1(7) . .
C30 C29 O13 115.5(6) . .
C34 C29 O13 123.3(6) . .
P3 N2 P1 122.8(4) . .
C14 O6 Eu2 97.3(5) . 2
C28 O12 Eu2 129.6(7) . 2
C8 C9 C10 119.5(8) . .
C8 C9 H9A 120.3 . .
C10 C9 H9A 120.3 . .
C6 C5 C4 120.8(7) . .
C6 C5 H5A 119.6 . .
C4 C5 H5A 119.6 . .
C14 O5 Eu2 89.2(6) . 2
C5 C4 C3 119.8(7) . .
C5 C4 H4A 120.1 . .
C3 C4 H4A 120.1 . .
C16 C15 C20 121.8(6) . .
C16 C15 O7 117.7(6) . .
C20 C15 O7 120.4(6) . .
P2 N1 P1 121.1(4) . .
C19 C20 C15 118.8(6) . .
C19 C20 H20A 120.6 . .
C15 C20 H20A 120.6 . .
C27 C22 C23 121.5(7) . .
C27 C22 O10 121.2(7) . .
C23 C22 O10 117.3(7) . .
C30 C31 C32 120.3(6) . .
C30 C31 H31A 119.9 . .
C32 C31 H31A 119.9 . .
C9 C8 C13 121.5(7) . .
C9 C8 O4 121.6(7) . .
C13 C8 O4 116.9(7) . .
O17 C42 O18 120.9(8) . .
O17 C42 C38 119.6(10) . .
O18 C42 C38 119.6(9) . .
O17 C42 Eu2 56.2(5) . .
O18 C42 Eu2 65.4(5) . .
C38 C42 Eu2 169.8(7) . .
C28 O11 Eu2 133.2(6) . .
C11 C10 C9 119.3(8) . .
C11 C10 C14 122.4(8) . .
C9 C10 C14 118.3(8) . .
C22 C23 C24 119.5(8) . .
C22 C23 H23A 120.2 . .
C24 C23 H23A 120.2 . .
C41 C36 C37 121.7(8) . .
C41 C36 O16 121.4(7) . .
C37 C36 O16 116.7(7) . .
O12 C28 O11 126.5(9) . .
O12 C28 C24 118.1(8) . .
O11 C28 C24 115.4(9) . .
C25 C24 C23 120.1(8) . .
C25 C24 C28 120.1(8) . .
C23 C24 C28 119.8(8) . .
C8 C13 C12 118.4(8) . .
C8 C13 H13A 120.8 . .
C12 C13 H13A 120.8 . .
C22 C27 C26 119.6(8) . .
C22 C27 H27A 120.2 . .
C26 C27 H27A 120.2 . .
C11 C12 C13 120.0(9) . .
C11 C12 H12A 120.0 . .
C13 C12 H12A 120.0 . .
C12 C11 C10 121.2(8) . .
C12 C11 H11A 119.4 . .
C10 C11 H11A 119.4 . .
C19 C18 C17 120.0(6) . .
C19 C18 H18A 120.0 . .
C17 C18 H18A 120.0 . .
C20 C19 C18 120.7(6) . .
C20 C19 H19A 119.7 . .
C18 C19 H19A 119.7 . .
C42 O17 Eu2 99.0(6) . .
C38 C37 C36 118.8(8) . .
C38 C37 H37A 120.6 . .
C36 C37 H37A 120.6 . .
C39 C38 C37 119.7(8) . .
C39 C38 C42 119.9(9) . .
C37 C38 C42 120.3(9) . .
C24 C25 C26 120.1(8) . .
C24 C25 H25A 119.9 . .
C26 C25 H25A 119.9 . .
C27 C26 C25 119.2(9) . .
C27 C26 H26A 120.4 . .
C25 C26 H26A 120.4 . .
O19 C45 N4 133.1(13) . .
O19 C45 H45A 113.4 . .
N4 C45 H45A 113.4 . .
N4 C43 H43A 109.5 . .
N4 C43 H43B 109.5 . .
H43A C43 H43B 109.5 . .
N4 C43 H43C 109.5 . .
H43A C43 H43C 109.5 . .
H43B C43 H43C 109.5 . .
C40 C39 C38 121.6(10) . .
C40 C39 H39A 119.2 . .
C38 C39 H39A 119.2 . .
N4 C44 H44A 109.5 . .
N4 C44 H44B 109.5 . .
H44A C44 H44B 109.5 . .
N4 C44 H44C 109.5 . .
H44A C44 H44C 109.5 . .
H44B C44 H44C 109.5 . .
C45 N4 C43 128.6(12) . .
C45 N4 C44 116.9(11) . .
C43 N4 C44 114.5(10) . .
C36 C41 C40 118.2(9) . .
C36 C41 H41A 120.9 . .
C40 C41 H41A 120.9 . .
C39 C40 C41 120.0(10) . .
C39 C40 H40A 120.0 . .
C41 C40 H40A 120.0 . .
C46 N5 C47 115.1(13) . .
C46 N5 H5B 122.4 . .
C47 N5 H5B 122.4 . .
N5 C46 H46A 109.5 . .
N5 C46 H46B 109.5 . .
H46A C46 H46B 109.5 . .
N5 C46 H46C 109.5 . .
H46A C46 H46C 109.5 . .
H46B C46 H46C 109.5 . .
N5 C47 H47A 109.5 . .
N5 C47 H47B 109.5 . .
H47A C47 H47B 109.5 . .
N5 C47 H47C 109.5 . .
H47A C47 H47C 109.5 . .
H47B C47 H47C 109.5 . .

loop_
_geom_bond_atom_site_label_1
_geom_bond_atom_site_label_2
_geom_bond_distance
_geom_bond_site_symmetry_2
Eu1 O3 2.353(5) .
Eu1 O8 2.356(4) .
Eu1 O19 2.392(5) .
Eu1 O2 2.406(5) 2_566
Eu1 O15 2.458(5) .
Eu1 O9 2.469(4) 2_566
Eu1 O1W 2.483(5) .
Eu1 O14 2.549(5) .
Eu1 O8 2.678(4) 2_566
Eu1 C35 2.860(7) .
Eu1 C21 2.943(6) 2_566
Eu1 Eu1 3.9646(6) 2_566
Eu2 O2W 2.379(8) .
Eu2 O18 2.375(8) 2
Eu2 O11 2.386(7) .
Eu2 O12 2.422(7) 2
Eu2 O6 2.427(5) 2
Eu2 O3W 2.464(8) .
Eu2 O17 2.477(7) .
Eu2 O5 2.593(7) 2
Eu2 O18 2.679(6) .
Eu2 C14 2.871(9) 2
Eu2 C42 2.946(9) .
Eu2 Eu2 4.0940(9) 2
P3 N2 1.567(6) .
P3 O16 1.576(5) .
P3 N3 1.588(6) .
P3 O13 1.592(5) .
P1 O1 1.574(5) .
P1 N1 1.583(6) .
P1 N2 1.585(6) .
P1 O4 1.595(5) .
P2 N3 1.572(6) .
P2 N1 1.573(6) .
P2 O7 1.581(5) .
P2 O10 1.591(5) .
O3 C7 1.257(8) .
O9 C21 1.258(8) .
O9 Eu1 2.469(4) 2_566
O1 C1 1.422(8) .
O8 C21 1.269(7) .
O8 Eu1 2.678(4) 2_566
O7 C15 1.413(8) .
O2 C7 1.265(8) .
O2 Eu1 2.406(5) 2_566
O15 C35 1.268(8) .
O14 C35 1.248(8) .
O4 C8 1.393(8) .
O13 C29 1.402(8) .
C21 C17 1.480(9) .
C21 Eu1 2.943(6) 2_566
O19 C45 1.216(12) .
O16 C36 1.398(9) .
O10 C22 1.409(8) .
C17 C16 1.389(9) .
C17 C18 1.400(9) .
C30 C31 1.368(10) .
C30 C29 1.379(10) .
C30 H30A 0.9300 .
C14 O6 1.257(11) .
C14 O5 1.268(10) .
C14 C10 1.490(12) .
C14 Eu2 2.871(9) 2
C35 C33 1.502(9) .
C3 C2 1.378(9) .
C3 C4 1.392(10) .
C3 C7 1.500(9) .
C33 C32 1.377(9) .
C33 C34 1.379(10) .
C1 C2 1.370(9) .
C1 C6 1.371(10) .
C16 C15 1.377(9) .
C16 H16A 0.9300 .
C2 H2A 0.9300 .
C6 C5 1.377(10) .
C6 H6A 0.9300 .
C32 C31 1.383(10) .
C32 H32A 0.9300 .
C34 C29 1.385(10) .
C34 H34A 0.9300 .
O18 C42 1.250(12) .
O18 Eu2 2.375(8) 2
O6 Eu2 2.427(5) 2
O12 C28 1.241(12) .
O12 Eu2 2.422(7) 2
C9 C8 1.379(10) .
C9 C10 1.394(11) .
C9 H9A 0.9300 .
C5 C4 1.383(10) .
C5 H5A 0.9300 .
O5 Eu2 2.593(7) 2
C4 H4A 0.9300 .
C15 C20 1.389(10) .
C20 C19 1.376(10) .
C20 H20A 0.9300 .
C22 C27 1.365(12) .
C22 C23 1.371(10) .
C31 H31A 0.9300 .
C8 C13 1.386(11) .
C42 O17 1.253(11) .
C42 C38 1.489(12) .
O11 C28 1.252(11) .
C10 C11 1.377(13) .
C23 C24 1.391(11) .
C23 H23A 0.9300 .
C36 C41 1.358(13) .
C36 C37 1.394(11) .
C28 C24 1.505(12) .
C24 C25 1.362(13) .
C13 C12 1.400(13) .
C13 H13A 0.9300 .
C27 C26 1.390(12) .
C27 H27A 0.9300 .
C12 C11 1.375(14) .
C12 H12A 0.9300 .
C11 H11A 0.9300 .
C18 C19 1.380(10) .
C18 H18A 0.9300 .
C19 H19A 0.9300 .
C37 C38 1.386(12) .
C37 H37A 0.9300 .
C38 C39 1.365(14) .
C25 C26 1.408(14) .
C25 H25A 0.9300 .
C26 H26A 0.9300 .
C45 N4 1.267(14) .
C45 H45A 0.9300 .
C43 N4 1.428(13) .
C43 H43A 0.9600 .
C43 H43B 0.9600 .
C43 H43C 0.9600 .
C39 C40 1.354(15) .
C39 H39A 0.9300 .
C44 N4 1.474(15) .
C44 H44A 0.9600 .
C44 H44B 0.9600 .
C44 H44C 0.9600 .
C41 C40 1.416(14) .
C41 H41A 0.9300 .
C40 H40A 0.9300 .
N5 C46 1.455(17) .
N5 C47 1.485(17) .
N5 H5B 0.8600 .
C46 H46A 0.9600 .
C46 H46B 0.9600 .
C46 H46C 0.9600 .
C47 H47A 0.9600 .
C47 H47B 0.9600 .
C47 H47C 0.9600 .

loop_
_geom_torsion_atom_site_label_1
_geom_torsion_atom_site_label_2
_geom_torsion_atom_site_label_3
_geom_torsion_atom_site_label_4
_geom_torsion
_geom_torsion_site_symmetry_1
_geom_torsion_site_symmetry_4
O8 Eu1 O3 C7 -7.6(6) . .
O19 Eu1 O3 C7 -57.1(7) . .
O2 Eu1 O3 C7 54.1(7) 2_566 .
O15 Eu1 O3 C7 -103.7(7) . .
O9 Eu1 O3 C7 124.2(7) 2_566 .
O1W Eu1 O3 C7 -179.2(6) . .
O14 Eu1 O3 C7 -157.6(7) . .
O8 Eu1 O3 C7 74.2(6) 2_566 .
C35 Eu1 O3 C7 -130.7(7) . .
C21 Eu1 O3 C7 99.5(7) 2_566 .
Eu1 Eu1 O3 C7 36.2(6) 2_566 .
N1 P1 O1 C1 41.7(6) . .
N2 P1 O1 C1 170.9(5) . .
O4 P1 O1 C1 -74.5(5) . .
O3 Eu1 O8 C21 -111.2(19) . .
O19 Eu1 O8 C21 33.8(19) . .
O2 Eu1 O8 C21 108.4(19) 2_566 .
O15 Eu1 O8 C21 -36.1(19) . .
O9 Eu1 O8 C21 -177.8(19) 2_566 .
O1W Eu1 O8 C21 59(2) . .
O14 Eu1 O8 C21 -68(2) . .
O8 Eu1 O8 C21 176(2) 2_566 .
C35 Eu1 O8 C21 -48(2) . .
C21 Eu1 O8 C21 176.4(18) 2_566 .
Eu1 Eu1 O8 C21 176(2) 2_566 .
O3 Eu1 O8 Eu1 72.85(17) . 2_566
O19 Eu1 O8 Eu1 -142.2(2) . 2_566
O2 Eu1 O8 Eu1 -67.52(17) 2_566 2_566
O15 Eu1 O8 Eu1 147.92(17) . 2_566
O9 Eu1 O8 Eu1 6.3(2) 2_566 2_566
O1W Eu1 O8 Eu1 -116.9(3) . 2_566
O14 Eu1 O8 Eu1 115.8(2) . 2_566
O8 Eu1 O8 Eu1 0.0 2_566 2_566
C35 Eu1 O8 Eu1 135.71(18) . 2_566
C21 Eu1 O8 Eu1 0.39(19) 2_566 2_566
N3 P2 O7 C15 -179.2(5) . .
N1 P2 O7 C15 -50.3(6) . .
O10 P2 O7 C15 63.8(5) . .
O3 Eu1 O15 C35 -83.5(4) . .
O8 Eu1 O15 C35 -154.3(4) . .
O19 Eu1 O15 C35 130.8(4) . .
O2 Eu1 O15 C35 124.4(4) 2_566 .
O9 Eu1 O15 C35 -13.9(5) 2_566 .
O1W Eu1 O15 C35 58.5(4) . .
O14 Eu1 O15 C35 -2.8(4) . .
O8 Eu1 O15 C35 -87.1(5) 2_566 .
C21 Eu1 O15 C35 -41.2(6) 2_566 .
Eu1 Eu1 O15 C35 -129.1(4) 2_566 .
O3 Eu1 O14 C35 87.4(4) . .
O8 Eu1 O14 C35 45.3(5) . .
O19 Eu1 O14 C35 -43.3(4) . .
O2 Eu1 O14 C35 -129.5(4) 2_566 .
O15 Eu1 O14 C35 2.8(4) . .
O9 Eu1 O14 C35 173.9(4) 2_566 .
O1W Eu1 O14 C35 -107.2(4) . .
O8 Eu1 O14 C35 143.8(4) 2_566 .
C21 Eu1 O14 C35 161.8(4) 2_566 .
Eu1 Eu1 O14 C35 105.9(4) 2_566 .
O1 P1 O4 C8 166.0(5) . .
N1 P1 O4 C8 47.9(6) . .
N2 P1 O4 C8 -83.5(6) . .
N2 P3 O13 C29 -52.3(6) . .
O16 P3 O13 C29 -163.0(5) . .
N3 P3 O13 C29 79.4(6) . .
Eu1 O9 C21 O8 -11.0(7) 2_566 .
Eu1 O9 C21 C17 165.8(5) 2_566 .
Eu1 O8 C21 O9 -166.1(15) . .
Eu1 O8 C21 O9 10.0(6) 2_566 .
Eu1 O8 C21 C17 17(2) . .
Eu1 O8 C21 C17 -166.8(5) 2_566 .
Eu1 O8 C21 Eu1 -176(2) . 2_566
O3 Eu1 O19 C45 -105.4(11) . .
O8 Eu1 O19 C45 -153.4(11) . .
O2 Eu1 O19 C45 119.0(11) 2_566 .
O15 Eu1 O19 C45 -57.1(11) . .
O9 Eu1 O19 C45 72.3(11) 2_566 .
O1W Eu1 O19 C45 40.5(11) . .
O14 Eu1 O19 C45 -20.1(11) . .
O8 Eu1 O19 C45 151.2(10) 2_566 .
C35 Eu1 O19 C45 -37.5(11) . .
C21 Eu1 O19 C45 115.1(11) 2_566 .
Eu1 Eu1 O19 C45 -178.6(11) 2_566 .
N2 P3 O16 C36 179.4(5) . .
N3 P3 O16 C36 50.5(6) . .
O13 P3 O16 C36 -65.3(6) . .
N3 P2 O10 C22 -32.4(6) . .
N1 P2 O10 C22 -162.7(5) . .
O7 P2 O10 C22 80.1(5) . .
O9 C21 C17 C16 -164.7(6) . .
O8 C21 C17 C16 12.2(9) . .
Eu1 C21 C17 C16 -98.0(19) 2_566 .
O9 C21 C17 C18 14.2(9) . .
O8 C21 C17 C18 -169.0(6) . .
Eu1 C21 C17 C18 81(2) 2_566 .
Eu1 O14 C35 O15 -5.0(7) . .
Eu1 O14 C35 C33 173.3(6) . .
Eu1 O15 C35 O14 5.3(7) . .
Eu1 O15 C35 C33 -173.1(5) . .
O3 Eu1 C35 O14 -85.4(4) . .
O8 Eu1 C35 O14 -146.4(4) . .
O19 Eu1 C35 O14 139.3(4) . .
O2 Eu1 C35 O14 87.5(5) 2_566 .
O15 Eu1 C35 O14 -175.0(7) . .
O9 Eu1 C35 O14 -6.1(4) 2_566 .
O1W Eu1 C35 O14 65.5(4) . .
O8 Eu1 C35 O14 -50.0(5) 2_566 .
C21 Eu1 C35 O14 -21.7(5) 2_566 .
Eu1 Eu1 C35 O14 -103.2(4) 2_566 .
O3 Eu1 C35 O15 89.6(4) . .
O8 Eu1 C35 O15 28.6(5) . .
O19 Eu1 C35 O15 -45.7(4) . .
O2 Eu1 C35 O15 -97.5(5) 2_566 .
O9 Eu1 C35 O15 168.9(4) 2_566 .
O1W Eu1 C35 O15 -119.5(4) . .
O14 Eu1 C35 O15 175.0(7) . .
O8 Eu1 C35 O15 125.0(4) 2_566 .
C21 Eu1 C35 O15 153.3(4) 2_566 .
Eu1 Eu1 C35 O15 71.8(5) 2_566 .
O3 Eu1 C35 C33 151(4) . .
O8 Eu1 C35 C33 90(4) . .
O19 Eu1 C35 C33 16(4) . .
O2 Eu1 C35 C33 -36(4) 2_566 .
O15 Eu1 C35 C33 62(4) . .
O9 Eu1 C35 C33 -129(4) 2_566 .
O1W Eu1 C35 C33 -58(4) . .
O14 Eu1 C35 C33 -123(4) . .
O8 Eu1 C35 C33 -173(4) 2_566 .
C21 Eu1 C35 C33 -145(4) 2_566 .
Eu1 Eu1 C35 C33 134(4) 2_566 .
Eu1 O3 C7 O2 -44.5(11) . .
Eu1 O3 C7 C3 133.0(5) . .
Eu1 O2 C7 O3 9.8(10) 2_566 .
Eu1 O2 C7 C3 -167.6(4) 2_566 .
C2 C3 C7 O3 -31.4(9) . .
C4 C3 C7 O3 150.2(6) . .
C2 C3 C7 O2 146.3(6) . .
C4 C3 C7 O2 -32.2(9) . .
N1 P2 N3 P3 13.6(6) . .
O7 P2 N3 P3 137.6(4) . .
O10 P2 N3 P3 -109.8(4) . .
N2 P3 N3 P2 -4.4(6) . .
O16 P3 N3 P2 117.9(4) . .
O13 P3 N3 P2 -132.8(4) . .
O14 C35 C33 C32 -11.3(10) . .
O15 C35 C33 C32 167.0(7) . .
Eu1 C35 C33 C32 109(4) . .
O14 C35 C33 C34 172.2(7) . .
O15 C35 C33 C34 -9.4(10) . .
Eu1 C35 C33 C34 -68(4) . .
P1 O1 C1 C2 -98.6(6) . .
P1 O1 C1 C6 86.1(7) . .
C18 C17 C16 C15 -2.5(10) . .
C21 C17 C16 C15 176.3(6) . .
C6 C1 C2 C3 -1.9(10) . .
O1 C1 C2 C3 -177.0(5) . .
C4 C3 C2 C1 0.3(9) . .
C7 C3 C2 C1 -178.2(6) . .
C2 C1 C6 C5 2.1(10) . .
O1 C1 C6 C5 177.1(6) . .
C34 C33 C32 C31 2.4(11) . .
C35 C33 C32 C31 -174.0(7) . .
C32 C33 C34 C29 -0.5(11) . .
C35 C33 C34 C29 176.0(6) . .
O2W Eu2 O18 C42 -38.0(7) . .
O18 Eu2 O18 C42 178.3(8) 2 .
O11 Eu2 O18 C42 -98.3(6) . .
O12 Eu2 O18 C42 104.6(6) 2 .
O6 Eu2 O18 C42 103.8(7) 2 .
O3W Eu2 O18 C42 -133.4(6) . .
O17 Eu2 O18 C42 5.3(6) . .
O5 Eu2 O18 C42 48.6(7) 2 .
C14 Eu2 O18 C42 70.5(7) 2 .
Eu2 Eu2 O18 C42 178.3(8) 2 .
O2W Eu2 O18 Eu2 143.6(4) . 2
O18 Eu2 O18 Eu2 0.0 2 2
O11 Eu2 O18 Eu2 83.4(4) . 2
O12 Eu2 O18 Eu2 -73.7(3) 2 2
O6 Eu2 O18 Eu2 -74.5(5) 2 2
O3W Eu2 O18 Eu2 48.3(4) . 2
O17 Eu2 O18 Eu2 -173.1(5) . 2
O5 Eu2 O18 Eu2 -129.7(3) 2 2
C14 Eu2 O18 Eu2 -107.8(4) 2 2
C42 Eu2 O18 Eu2 -178.3(8) . 2
C31 C30 C29 C34 3.2(11) . .
C31 C30 C29 O13 -179.0(7) . .
C33 C34 C29 C30 -2.4(11) . .
C33 C34 C29 O13 -180.0(6) . .
P3 O13 C29 C30 147.9(6) . .
P3 O13 C29 C34 -34.4(10) . .
O16 P3 N2 P1 -130.2(4) . .
N3 P3 N2 P1 -4.6(6) . .
O13 P3 N2 P1 123.1(4) . .
O1 P1 N2 P3 -122.3(4) . .
N1 P1 N2 P3 4.0(6) . .
O4 P1 N2 P3 131.5(4) . .
O5 C14 O6 Eu2 9.3(10) . 2
C10 C14 O6 Eu2 -169.6(7) . 2
C1 C6 C5 C4 -0.8(11) . .
O6 C14 O5 Eu2 -8.7(9) . 2
C10 C14 O5 Eu2 170.2(8) . 2
C6 C5 C4 C3 -0.8(11) . .
C2 C3 C4 C5 1.0(10) . .
C7 C3 C4 C5 179.5(6) . .
C17 C16 C15 C20 1.9(10) . .
C17 C16 C15 O7 179.1(6) . .
P2 O7 C15 C16 114.5(6) . .
P2 O7 C15 C20 -68.2(8) . .
N3 P2 N1 P1 -14.2(6) . .
O7 P2 N1 P1 -135.2(4) . .
O10 P2 N1 P1 111.6(4) . .
O1 P1 N1 P2 128.4(4) . .
N2 P1 N1 P2 5.6(5) . .
O4 P1 N1 P2 -122.3(4) . .
C16 C15 C20 C19 -0.1(11) . .
O7 C15 C20 C19 -177.3(7) . .
P2 O10 C22 C27 -61.9(9) . .
P2 O10 C22 C23 120.5(7) . .
C29 C30 C31 C32 -1.2(11) . .
C33 C32 C31 C30 -1.5(11) . .
C10 C9 C8 C13 -2.6(12) . .
C10 C9 C8 O4 175.7(7) . .
P1 O4 C8 C9 61.5(9) . .
P1 O4 C8 C13 -120.2(7) . .
Eu2 O18 C42 O17 165.5(18) 2 .
Eu2 O18 C42 O17 -9.3(10) . .
Eu2 O18 C42 C38 -15(3) 2 .
Eu2 O18 C42 C38 169.9(8) . .
Eu2 O18 C42 Eu2 175(3) 2 .
O2W Eu2 C42 O17 -43.7(7) . .
O18 Eu2 C42 O17 168.8(6) 2 .
O11 Eu2 C42 O17 -117.1(7) . .
O12 Eu2 C42 O17 100.7(6) 2 .
O6 Eu2 C42 O17 54.5(8) 2 .
O3W Eu2 C42 O17 -119.1(7) . .
O5 Eu2 C42 O17 34.0(7) 2 .
O18 Eu2 C42 O17 170.4(11) . .
C14 Eu2 C42 O17 43.9(7) 2 .
Eu2 Eu2 C42 O17 169.3(7) 2 .
O2W Eu2 C42 O18 145.9(6) . .
O18 Eu2 C42 O18 -1.6(8) 2 .
O11 Eu2 C42 O18 72.5(6) . .
O12 Eu2 C42 O18 -69.7(6) 2 .
O6 Eu2 C42 O18 -115.9(7) 2 .
O3W Eu2 C42 O18 70.5(8) . .
O17 Eu2 C42 O18 -170.4(11) . .
O5 Eu2 C42 O18 -136.4(6) 2 .
C14 Eu2 C42 O18 -126.5(6) 2 .
Eu2 Eu2 C42 O18 -1.1(5) 2 .
O2W Eu2 C42 C38 25(4) . .
O18 Eu2 C42 C38 -123(4) 2 .
O11 Eu2 C42 C38 -49(4) . .
O12 Eu2 C42 C38 169(4) 2 .
O6 Eu2 C42 C38 123(4) 2 .
O3W Eu2 C42 C38 -51(4) . .
O17 Eu2 C42 C38 68(4) . .
O5 Eu2 C42 C38 102(4) 2 .
O18 Eu2 C42 C38 -121(4) . .
C14 Eu2 C42 C38 112(4) 2 .
Eu2 Eu2 C42 C38 -122(4) 2 .
O2W Eu2 O11 C28 -145.4(11) . .
O18 Eu2 O11 C28 55.9(10) 2 .
O12 Eu2 O11 C28 11.4(12) 2 .
O6 Eu2 O11 C28 141.8(9) 2 .
O3W Eu2 O11 C28 132.9(11) . .
O17 Eu2 O11 C28 -67.9(10) . .
O5 Eu2 O11 C28 -117.8(10) 2 .
O18 Eu2 O11 C28 -19.7(10) . .
C14 Eu2 O11 C28 -177.1(9) 2 .
C42 Eu2 O11 C28 -45.8(10) . .
Eu2 Eu2 O11 C28 16.7(10) 2 .
C8 C9 C10 C11 3.8(13) . .
C8 C9 C10 C14 -176.1(7) . .
O6 C14 C10 C11 171.8(9) . .
O5 C14 C10 C11 -7.1(14) . .
Eu2 C14 C10 C11 109(4) 2 .
O6 C14 C10 C9 -8.2(13) . .
O5 C14 C10 C9 172.8(8) . .
Eu2 C14 C10 C9 -71(4) 2 .
C27 C22 C23 C24 -0.6(13) . .
O10 C22 C23 C24 177.0(7) . .
P3 O16 C36 C41 62.8(11) . .
P3 O16 C36 C37 -122.6(7) . .
Eu2 O12 C28 O11 56.6(15) 2 .
Eu2 O12 C28 C24 -120.5(8) 2 .
Eu2 O11 C28 O12 -48.2(17) . .
Eu2 O11 C28 C24 129.0(8) . .
C22 C23 C24 C25 0.9(13) . .
C22 C23 C24 C28 -178.6(8) . .
O12 C28 C24 C25 179.8(10) . .
O11 C28 C24 C25 2.3(14) . .
O12 C28 C24 C23 -0.8(14) . .
O11 C28 C24 C23 -178.3(9) . .
C9 C8 C13 C12 0.2(15) . .
O4 C8 C13 C12 -178.1(9) . .
C23 C22 C27 C26 -1.2(14) . .
O10 C22 C27 C26 -178.6(9) . .
C8 C13 C12 C11 0.9(18) . .
C13 C12 C11 C10 0.4(19) . .
C9 C10 C11 C12 -2.8(16) . .
C14 C10 C11 C12 177.2(10) . .
C16 C17 C18 C19 1.5(10) . .
C21 C17 C18 C19 -177.3(7) . .
C15 C20 C19 C18 -1.0(12) . .
C17 C18 C19 C20 0.3(12) . .
O18 C42 O17 Eu2 10.2(11) . .
C38 C42 O17 Eu2 -169.0(8) . .
O2W Eu2 O17 C42 135.0(7) . .
O18 Eu2 O17 C42 -13.0(7) 2 .
O11 Eu2 O17 C42 58.5(6) . .
O12 Eu2 O17 C42 -76.4(6) 2 .
O6 Eu2 O17 C42 -144.4(6) 2 .
O3W Eu2 O17 C42 99.2(7) . .
O5 Eu2 O17 C42 -145.0(7) 2 .
O18 Eu2 O17 C42 -5.3(6) . .
C14 Eu2 O17 C42 -142.5(6) 2 .
Eu2 Eu2 O17 C42 -9.2(6) 2 .
C41 C36 C37 C38 -3.6(14) . .
O16 C36 C37 C38 -178.1(7) . .
C36 C37 C38 C39 2.3(14) . .
C36 C37 C38 C42 178.6(8) . .
O17 C42 C38 C39 -24.1(16) . .
O18 C42 C38 C39 156.7(11) . .
Eu2 C42 C38 C39 -87(4) . .
O17 C42 C38 C37 159.6(9) . .
O18 C42 C38 C37 -19.6(14) . .
Eu2 C42 C38 C37 97(4) . .
C23 C24 C25 C26 0.6(15) . .
C28 C24 C25 C26 -180.0(10) . .
C22 C27 C26 C25 2.6(16) . .
C24 C25 C26 C27 -2.3(17) . .
Eu1 O19 C45 N4 -97.4(14) . .
C37 C38 C39 C40 -1(2) . .
C42 C38 C39 C40 -177.2(13) . .
O19 C45 N4 C43 -177.3(10) . .
O19 C45 N4 C44 1.3(16) . .
C37 C36 C41 C40 3.1(18) . .
O16 C36 C41 C40 177.4(11) . .
C38 C39 C40 C41 0(2) . .
C36 C41 C40 C39 -2(2) . .

loop_
_platon_squeeze_void_nr
_platon_squeeze_void_average_x
_platon_squeeze_void_average_y
_platon_squeeze_void_average_z
_platon_squeeze_void_volume
_platon_squeeze_void_count_electrons
1 0.500 0.500 0.000 145.3 -0.1
